data_2005334
loop_
_publ_author_name
'Chen, J.-T.'
'Guo, G.-C.'
'Zhuang, H.-H.'
'Huang, J.-S.'
'Zhang, Q.-E.'

_publ_section_title
;
 Nd~4~V~5~Si~4~O~22~
;
_journal_issue 9
_journal_name_full 'Acta Crystallographica Section C'
_journal_page_first 2125
_journal_page_last 2127
_journal_paper_doi 10.1107/S0108270195015058
_journal_volume 52
_journal_year 1996
_chemical_formula_iupac 'Nd4 V5 Si4 O22'
_chemical_formula_moiety 'Nd4 O22 Si4 V5'
_chemical_formula_sum 'Nd4 O22 Si4 V5'
_chemical_formula_weight 1296.00
_chemical_name_systematic 'Tetra Neodymium bis-Pyrosilicate Penta Vanadium Octa Oxygen'
_space_group_IT_number 12
_symmetry_cell_setting monoclinic
_symmetry_space_group_name_Hall '-C 2y'
_symmetry_space_group_name_H-M 'C 1 2/m 1'
_atom_type_scat_source 'Cromer & Waber (1974)'
_audit_creation_method from_GCIF_by_our_laboratory
_cell_angle_alpha 90
_cell_angle_beta 100.61(2)
_cell_angle_gamma 90
_cell_formula_units_Z 2
_cell_length_a 13.377(4)
_cell_length_b 5.589(4)
_cell_length_c 10.983(3)
_cell_measurement_reflns_used 25
_cell_measurement_temperature 293
_cell_measurement_theta_max 14
_cell_measurement_theta_min 12
_cell_volume 807.1(7)
_computing_cell_refinement 'CAD-4 Software'
_computing_data_collection 'CAD-4 Software (Enraf-Nonius, 1977)'
_computing_data_reduction 'MolEN (Fair, 1990)'
_computing_molecular_graphics 'ORTEPII (Johnson, 1976)'
_computing_publication_material 'GCIF (local program)'
_computing_structure_refinement MolEN
_computing_structure_solution MolEN
_diffrn_measurement_device 'Enraf-Nonius CAD4'
_diffrn_measurement_method \w/2\q
_diffrn_radiation_type MoK\a
_diffrn_radiation_wavelength 0.71073
_diffrn_reflns_av_R_equivalents 0.046
_diffrn_reflns_limit_h_max 24
_diffrn_reflns_limit_h_min 0
_diffrn_reflns_limit_k_max 10
_diffrn_reflns_limit_k_min 0
_diffrn_reflns_limit_l_max 19
_diffrn_reflns_limit_l_min -19
_diffrn_reflns_number 2760
_diffrn_reflns_theta_max 40.0
_diffrn_standards_decay_% 5.4
_diffrn_standards_interval_time 120
_diffrn_standards_number 3
_exptl_absorpt_coefficient_mu 15.77
_exptl_absorpt_correction_T_max 0.53
_exptl_absorpt_correction_T_min 0.30
_exptl_absorpt_correction_type 'spherical, \y scan (North, Phillips & Mathews, 1968)'
_exptl_crystal_colour black
_exptl_crystal_density_diffrn 5.33
_exptl_crystal_density_meas ?
_exptl_crystal_description needle
_exptl_crystal_size_max 0.40
_exptl_crystal_size_mid 0.03
_exptl_crystal_size_min 0.02
_refine_diff_density_max 4.94
_refine_diff_density_min -2.27
_refine_ls_extinction_method none
_refine_ls_goodness_of_fit_obs 1.17
_refine_ls_number_parameters 100
_refine_ls_number_reflns 2031
_refine_ls_R_factor_obs .0463
_refine_ls_shift/esd_max 0.0043
_refine_ls_structure_factor_coef F
_refine_ls_weighting_details 'w = 1/[\s^2^(F)]'
_refine_ls_weighting_scheme calc
_refine_ls_wR_factor_obs .0585
_reflns_number_observed 2031
_reflns_number_total 2594
_reflns_observed_criterion refl_observed_if_I_>3.0_sigma(I)
_cod_data_source_file br1112.cif
_cod_data_source_block BR1112
_cod_depositor_comments
;
The following automatic conversions were performed:

'_geom_bond_publ_flag' value 'Yes' changed to 'yes' according to
/home/saulius/struct/CIF-dictionaries/cif_core.dic dictionary named
'cif_core.dic' version 2.4.1 from 2010-06-29 (29
times).

'_geom_bond_publ_flag' value 'No' changed to 'no' according
to /home/saulius/struct/CIF-dictionaries/cif_core.dic dictionary
named 'cif_core.dic' version 2.4.1 from 2010-06-29 (25
times).

'_geom_angle_publ_flag' value 'No' changed to 'no' according
to /home/saulius/struct/CIF-dictionaries/cif_core.dic dictionary
named 'cif_core.dic' version 2.4.1 from 2010-06-29 (136
times).

'_geom_angle_publ_flag' value 'Yes' changed to 'yes'
according to /home/saulius/struct/CIF-dictionaries/cif_core.dic
dictionary named 'cif_core.dic' version 2.4.1 from 2010-06-29 (27
times).

Automatic conversion script
Id: cif_fix_values 1715 2011-07-08 13:25:40Z adriana 

The following automatic conversions were performed:

'_exptl_crystal_density_meas' value 'none' was changed to '?' - the
value is perceived as not measured.

Automatic conversion script
Id: cif_fix_values 3008 2015-01-20 13:52:24Z robertas 

The following automatic conversions were performed:

'_refine_ls_weighting_scheme' value 'w = 1/[\s^2^(F)]' was changed to
'calc'. New tag '_refine_ls_weighting_details' was created. The value
of the new tag was set to 'w = 1/[\s^2^(F)]'.

Automatic conversion script
Id: cif_fix_values 3143 2015-03-26 13:38:13Z robertas 
;
_cod_original_cell_volume 807.0(10)
_cod_original_sg_symbol_H-M 'C 2/m'
_cod_database_code 2005334

loop_
_symmetry_equiv_pos_as_xyz
x,y,z
-x,y,-z
1/2+x,1/2+y,z
1/2-x,1/2+y,-z
-x,-y,-z
x,-y,z
1/2-x,1/2-y,-z
1/2+x,1/2-y,z

loop_
_atom_site_aniso_label
_atom_site_aniso_U_11
_atom_site_aniso_U_22
_atom_site_aniso_U_33
_atom_site_aniso_U_12
_atom_site_aniso_U_13
_atom_site_aniso_U_23
Nd1 .00510(10) .0164(2) .00490(10) 0 -.00010(10) 0
Nd2 .00480(10) .0283(2) .00410(10) 0 .00060(10) 0
V1 .0058(5) .0114(7) .0038(6) 0 -.0001(5) 0
V2 .0051(5) .0093(7) .0042(5) 0 .0010(4) 0
V3 .0044(3) .0032(4) .0035(4) -.0004(3) -.0001(3) -.0001(3)
V4 .0047(5) .0034(6) .0044(5) 0 -.0005(4) 0
Si1 .0045(6) .0029(7) .0044(7) 0 -.0008(6) 0
Si2 .0045(6) .0039(7) .0032(7) 0 -.0006(5) 0
O1 .003(2) .010(2) .010(2) 0 -.001(2) 0
O2 .006(2) .007(2) .003(2) 0 .0020(10) 0
O3 .0070(10) .012(2) .0060(10) -.0040(10) .0020(10) -.0020(10)
O4 .020(2) .0030(10) .0050(10) .0020(10) .0010(10) .0020(10)
O5 .008(2) .059(6) .006(2) 0 -.001(2) 0
O6 .011(2) .010(2) .004(2) 0 -.002(2) 0
O7 .051(3) .026(2) .007(2) .033(2) -.004(2) -.002(2)
O8 .010(2) .067(7) .011(2) 0 .006(2) 0

loop_
_atom_site_label
_atom_site_fract_x
_atom_site_fract_y
_atom_site_fract_z
_atom_site_U_iso_or_equiv
_atom_site_thermal_displace_type
Nd1 0.35659(3) 0 0.24327(4) 0.00894(7) Uani
Nd2 0.07178(3) 0 0.24941(4) 0.01245(9) Uani
V1 0.5 0 0.5 0.0071(3) Uani
V2 0 0 0.5 0.0062(3) Uani
V3 0.25 0.25 0.5 0.0038(2) Uani
V4 0.5 0 1 0.0043(3) Uani
Si1 0.2952(2) 0 0.7703(2) 0.0042(4) Uani
Si2 0.1372(2) 0 0.9571(2) 0.0040(3) Uani
O1 0.3501(4) 0 0.4848(6) 0.008(1) Uani
O2 0.1439(4) 0 0.4775(5) 0.0055(9) Uani
O3 0.0216(3) 0.2498(8) 0.6330(4) 0.0086(7) Uani
O4 0.2743(4) 0.2382(8) 0.6863(4) 0.0096(7) Uani
O5 0.4094(5) 0 0.8423(7) 0.025(2) Uani
O6 0.1887(5) 0 0.0990(5) 0.009(1) Uani
O7 0.0678(5) 0.235(1) 0.9130(5) 0.029(1) Uani
O8 0.2153(5) 0 0.8623(7) 0.029(2) Uani

loop_
_geom_angle_atom_site_label_1
_geom_angle_atom_site_label_2
_geom_angle_atom_site_label_3
_geom_angle_site_symmetry_1
_geom_angle_site_symmetry_3
_geom_angle
_geom_angle_publ_flag
O1 Nd1 O3 1_555 4_546 64.90(10) no
O1 Nd1 O3 1_555 7_556 64.90(10) no
O1 Nd1 O4 1_555 4_546 62.70(10) no
O1 Nd1 O4 1_555 7_556 62.70(10) no
O1 Nd1 O6 1_555 1_555 116.1(2) no
O1 Nd1 O7 1_555 4_546 137.80(10) no
O1 Nd1 O7 1_555 7_556 137.80(10) no
O3 Nd1 O3 4_546 7_556 72.1(2) no
O3 Nd1 O4 4_546 4_546 85.70(10) no
O3 Nd1 O4 4_546 7_556 127.60(10) no
O3 Nd1 O6 4_546 1_555 143.60(10) no
O3 Nd1 O7 4_546 4_546 74.5(2) no
O3 Nd1 O7 4_546 7_556 113.7(2) no
O3 Nd1 O4 7_556 4_546 127.60(10) no
O3 Nd1 O4 7_556 7_556 85.70(10) no
O3 Nd1 O6 7_556 1_555 143.60(10) no
O3 Nd1 O7 7_556 4_546 113.7(2) no
O3 Nd1 O7 7_556 7_556 74.5(2) no
O4 Nd1 O4 4_546 7_556 71.3(2) no
O4 Nd1 O6 4_546 1_555 66.40(10) no
O4 Nd1 O7 4_546 4_546 104.4(2) no
O4 Nd1 O7 4_546 7_556 155.6(2) no
O4 Nd1 O6 7_556 1_555 66.40(10) no
O4 Nd1 O7 7_556 4_546 155.6(2) no
O4 Nd1 O7 7_556 7_556 104.4(2) no
O6 Nd1 O7 1_555 4_546 89.7(2) no
O6 Nd1 O7 1_555 7_556 89.7(2) no
O7 Nd1 O7 4_546 7_556 69.3(2) no
O2 Nd2 O3 1_555 2_556 66.80(10) no
O2 Nd2 O3 1_555 5_556 66.80(10) no
O2 Nd2 O4 1_555 4_546 65.00(10) no
O2 Nd2 O4 1_555 7_556 65.00(10) no
O2 Nd2 O6 1_555 1_555 119.4(2) no
O2 Nd2 O7 1_555 2_556 139.2(2) no
O2 Nd2 O7 1_555 5_556 139.2(2) no
O3 Nd2 O3 2_556 5_556 71.1(2) no
O3 Nd2 O4 2_556 4_546 131.80(10) no
O3 Nd2 O4 2_556 7_556 89.50(10) no
O3 Nd2 O6 2_556 1_555 144.50(10) no
O3 Nd2 O7 2_556 2_556 72.9(2) no
O3 Nd2 O7 2_556 5_556 106.0(2) no
O3 Nd2 O4 5_556 4_546 89.50(10) no
O3 Nd2 O4 5_556 7_556 131.80(10) no
O3 Nd2 O6 5_556 1_555 144.50(10) no
O3 Nd2 O7 5_556 2_556 106.0(2) no
O3 Nd2 O7 5_556 5_556 72.9(2) no
O4 Nd2 O4 4_546 7_556 71.00(10) no
O4 Nd2 O6 4_546 1_555 66.60(10) no
O4 Nd2 O7 4_546 2_556 154.9(2) no
O4 Nd2 O7 4_546 5_556 109.7(2) no
O4 Nd2 O6 7_556 1_555 66.60(10) no
O4 Nd2 O7 7_556 2_556 109.7(2) no
O4 Nd2 O7 7_556 5_556 154.9(2) no
O6 Nd2 O7 1_555 2_556 90.3(2) no
O6 Nd2 O7 1_555 5_556 90.3(2) no
O7 Nd2 O7 2_556 5_556 58.7(2) no
O1 V1 O1 1_555 2_656 180.0(3) no
O1 V1 O3 1_555 3_545 94.0(2) yes
O1 V1 O3 1_555 4_546 86.0(2) yes
O1 V1 O3 1_555 7_556 86.0(2) no
O1 V1 O3 1_555 8_555 94.0(2) no
O1 V1 O3 2_656 3_545 86.0(2) no
O1 V1 O3 2_656 4_546 94.0(2) no
O1 V1 O3 2_656 7_556 94.0(2) no
O1 V1 O3 2_656 8_555 86.0(2) no
O3 V1 O3 3_545 4_546 91.5(2) yes
O3 V1 O3 3_545 7_556 180.0(2) no
O3 V1 O3 3_545 8_555 88.5(2) yes
O3 V1 O3 4_546 7_556 88.5(2) no
O3 V1 O3 4_546 8_555 180.0(2) no
O3 V1 O3 7_556 8_555 91.5(2) no
O2 V2 O2 1_555 2_556 180.0(2) no
O2 V2 O3 1_555 1_555 94.5(2) yes
O2 V2 O3 1_555 2_556 85.5(2) yes
O2 V2 O3 1_555 5_556 85.5(2) no
O2 V2 O3 1_555 6_555 94.5(2) yes
O2 V2 O3 2_556 1_555 85.5(2) no
O2 V2 O3 2_556 2_556 94.5(2) no
O2 V2 O3 2_556 5_556 94.5(2) no
O2 V2 O3 2_556 6_555 85.5(2) no
O3 V2 O3 1_555 2_556 91.6(2) yes
O3 V2 O3 1_555 5_556 180.0(2) no
O3 V2 O3 1_555 6_555 88.4(2) yes
O3 V2 O3 2_556 5_556 88.4(2) no
O3 V2 O3 2_556 6_555 180.0(2) no
O3 V2 O3 5_556 6_555 91.6(2) no
O1 V3 O1 1_555 4_556 180.0(3) no
O1 V3 O2 1_555 1_555 88.4(2) yes
O1 V3 O2 1_555 4_556 91.6(2) yes
O1 V3 O4 1_555 1_555 94.5(2) yes
O1 V3 O4 1_555 7_556 85.5(2) yes
O1 V3 O2 4_556 1_555 91.6(2) no
O1 V3 O2 4_556 4_556 88.4(2) no
O1 V3 O4 4_556 1_555 85.5(2) no
O1 V3 O4 4_556 7_556 94.5(2) no
O2 V3 O2 1_555 4_556 180.0(3) no
O2 V3 O4 1_555 1_555 94.7(2) yes
O2 V3 O4 1_555 7_556 85.3(2) yes
O2 V3 O4 4_556 1_555 85.3(2) no
O2 V3 O4 4_556 7_556 94.7(2) no
O4 V3 O4 1_555 7_556 180.0(2) no
O5 V4 O5 1_555 2_657 180.0(3) no
O5 V4 O7 1_555 3_545 80.8(2) yes
O5 V4 O7 1_555 4_547 99.2(2) yes
O5 V4 O7 1_555 7_557 99.2(2) no
O5 V4 O7 1_555 8_555 80.8(2) no
O5 V4 O7 2_657 3_545 99.2(2) no
O5 V4 O7 2_657 4_547 80.8(2) no
O5 V4 O7 2_657 7_557 80.8(2) no
O5 V4 O7 2_657 8_555 99.2(2) no
O7 V4 O7 3_545 4_547 88.0(2) yes
O7 V4 O7 3_545 7_557 180.0(2) no
O7 V4 O7 3_545 8_555 92.0(2) yes
O7 V4 O7 4_547 7_557 92.0(2) no
O7 V4 O7 4_547 8_555 180.0(2) no
O7 V4 O7 7_557 8_555 88.0(2) no
O4 Si1 O4 1_555 6_555 111.1(2) yes
O4 Si1 O5 1_555 1_555 109.5(2) yes
O4 Si1 O8 1_555 1_555 107.2(2) yes
O4 Si1 O5 6_555 1_555 109.5(2) no
O4 Si1 O8 6_555 1_555 107.2(2) no
O5 Si1 O8 1_555 1_555 112.3(4) yes
O6 Si2 O7 1_556 1_555 114.5(2) yes
O6 Si2 O7 1_556 6_555 114.5(2) no
O6 Si2 O8 1_556 1_555 114.9(4) yes
O7 Si2 O7 1_555 6_555 107.3(3) yes
O7 Si2 O8 1_555 1_555 102.1(3) yes
O7 Si2 O8 6_555 1_555 102.1(3) no
Nd1 O1 V1 1_555 1_555 82.3(2) no
Nd1 O1 V3 1_555 1_555 103.4(2) no
Nd1 O1 V3 1_555 4_546 103.4(2) no
V1 O1 V3 1_555 1_555 133.50(10) no
V1 O1 V3 1_555 4_546 133.50(10) no
V3 O1 V3 1_555 4_546 90.7(2) no
Nd2 O2 V2 1_555 1_555 85.5(2) no
Nd2 O2 V3 1_555 1_555 105.1(2) no
Nd2 O2 V3 1_555 4_546 105.1(2) no
V2 O2 V3 1_555 1_555 132.50(10) no
V2 O2 V3 1_555 4_546 132.50(10) no
V3 O2 V3 1_555 4_546 90.1(2) no
Nd1 O3 Nd2 4_556 2_556 113.8(2) no
Nd1 O3 V1 4_556 3_455 89.9(2) no
Nd1 O3 V2 4_556 1_555 145.0(2) no
Nd2 O3 V1 2_556 3_455 141.1(2) no
Nd2 O3 V2 2_556 1_555 88.1(2) no
V1 O3 V2 3_455 1_555 88.4(2) no
Nd1 O4 Nd2 4_556 4_556 99.0(2) no
Nd1 O4 V3 4_556 1_555 107.6(2) no
Nd1 O4 Si1 4_556 1_555 111.2(2) no
Nd2 O4 V3 4_556 1_555 103.7(2) no
Nd2 O4 Si1 4_556 1_555 105.8(2) no
V3 O4 Si1 1_555 1_555 125.9(3) no
V4 O5 Si1 1_555 1_555 147.1(5) no
Nd1 O6 Nd2 1_555 1_555 100.5(2) no
Nd1 O6 Si2 1_555 1_554 143.3(4) no
Nd2 O6 Si2 1_555 1_554 116.2(3) no
Nd1 O7 Nd2 4_556 2_556 98.5(2) no
Nd1 O7 V4 4_556 3_455 98.8(2) no
Nd1 O7 Si2 4_556 1_555 112.6(3) no
Nd2 O7 V4 2_556 3_455 110.4(3) no
Nd2 O7 Si2 2_556 1_555 95.4(3) no
V4 O7 Si2 3_455 1_555 135.7(3) no
Si1 O8 Si2 1_555 1_555 178.7(5) no

loop_
_geom_bond_atom_site_label_1
_geom_bond_atom_site_label_2
_geom_bond_site_symmetry_2
_geom_bond_distance
_geom_bond_publ_flag
Nd1 O1 1_555 2.670(6) yes
Nd1 O3 4_546 2.375(4) yes
Nd1 O3 7_556 2.375(4) no
Nd1 O4 4_546 2.511(5) yes
Nd1 O4 7_556 2.511(5) no
Nd1 O6 1_555 2.498(6) yes
Nd1 O7 4_546 2.609(6) yes
Nd1 O7 7_556 2.609(6) no
Nd2 O2 1_555 2.513(5) yes
Nd2 O3 2_556 2.402(5) yes
Nd2 O3 5_556 2.402(5) no
Nd2 O4 4_546 2.518(4) yes
Nd2 O4 7_556 2.518(5) no
Nd2 O6 1_555 2.476(7) yes
Nd2 O7 2_556 2.676(6) yes
Nd2 O7 5_556 2.676(6) no
V1 O1 1_555 1.982(5) yes
V1 O1 2_656 1.982(5) no
V1 O3 3_545 2.004(4) yes
V1 O3 4_546 2.004(4) no
V1 O3 7_556 2.004(4) no
V1 O3 8_555 2.004(4) no
V2 O2 1_555 1.985(5) yes
V2 O2 2_556 1.985(5) no
V2 O3 1_555 2.003(4) yes
V2 O3 2_556 2.003(4) no
V2 O3 5_556 2.003(4) no
V2 O3 6_555 2.003(4) no
V3 O1 1_555 1.963(4) yes
V3 O1 4_556 1.963(4) no
V3 O2 1_555 1.975(4) yes
V3 O2 4_556 1.975(4) no
V3 O4 1_555 2.013(4) yes
V3 O4 7_556 2.013(4) no
V4 O5 1_555 1.922(7) yes
V4 O5 2_657 1.922(7) no
V4 O7 3_545 2.063(6) yes
V4 O7 4_547 2.063(6) no
V4 O7 7_557 2.063(6) no
V4 O7 8_555 2.063(6) no
Si1 O4 1_555 1.615(4) yes
Si1 O4 6_555 1.615(4) no
Si1 O5 1_555 1.586(7) yes
Si1 O8 1_555 1.599(8) yes
Si2 O6 1_556 1.583(6) yes
Si2 O7 1_555 1.628(6) yes
Si2 O7 6_555 1.628(6) no
Si2 O8 1_555 1.606(8) yes
Nd1 V1 1_555 3.1047(9) yes
Nd2 V2 1_555 3.0773(8) yes
V1 V2 3_545 2.794(2) yes
V1 V2 3_555 2.794(2) no
V3 V3 4_546 2.794(2) yes
V3 V3 4_556 2.794(2) no
